data_4129249
loop_
_publ_author_name
'Dielmann, Fabian'
'Andrada, Diego M.'
'Frenking, Gernot'
'Bertrand, Guy'

_publ_section_title
;
 Isolation of bridging and terminal coinage metal-nitrene complexes.
;
_journal_issue 10
_journal_name_full 'Journal of the American Chemical Society'
_journal_page_first 3800
_journal_page_last 3802
_journal_paper_doi 10.1021/ja5007355
_journal_volume 136
_journal_year 2014
_chemical_formula_moiety 'C108 H152 Ag N14 P2, 2(C4 H8 O), C F3 O3 S'
_chemical_formula_sum 'C117 H168 Ag F3 N14 O5 P2 S'
_chemical_formula_weight 2109.52
_space_group_crystal_system monoclinic
_space_group_IT_number 14
_space_group_name_Hall '-P 2yn'
_space_group_name_H-M_alt 'P 1 21/n 1'
_atom_sites_solution_hydrogens geom
_atom_sites_solution_primary direct
_atom_sites_solution_secondary difmap
_audit_creation_date 2013-07-12
_audit_creation_method
;
  Olex2 1.2
  (compiled Apr 23 2013 17:54:37, GUI svn.r4466)
;
_cell_angle_alpha 90.00
_cell_angle_beta 113.346(2)
_cell_angle_gamma 90.00
_cell_formula_units_Z 4
_cell_length_a 20.956(2)
_cell_length_b 25.095(3)
_cell_length_c 24.505(3)
_cell_measurement_reflns_used 9875
_cell_measurement_temperature 100(2)
_cell_measurement_theta_max 25.42
_cell_measurement_theta_min 2.27
_cell_volume 11832(2)
_computing_cell_refinement 'Bruker SAINT'
_computing_data_collection 'Bruker APEX2'
_computing_data_reduction 'Bruker SAINT'
_computing_molecular_graphics
;
O. V. Dolomanov, L. J. Bourhis, R. J. Gildea, J. A. K. Howard and H. Puschmann,
OLEX2: a complete structure solution, refinement and analysis program.
J. Appl. Cryst. (2009). 42, 339-341.
;
_computing_publication_material
;
O. V. Dolomanov, L. J. Bourhis, R. J. Gildea, J. A. K. Howard and H. Puschmann,
OLEX2: a complete structure solution, refinement and analysis program.
J. Appl. Cryst. (2009). 42, 339-341.
;
_computing_structure_refinement
;
XL, G.M. Sheldrick, Acta Cryst.
(2008). A64, 112-122
;
_computing_structure_solution
;
XS, G.M. Sheldrick, Acta Cryst.
(2008). A64, 112-122
;
_diffrn_ambient_temperature 100(2)
_diffrn_measured_fraction_theta_full 0.999
_diffrn_measured_fraction_theta_max 0.999
_diffrn_measurement_device_type 'Bruker APEX-II CCD'
_diffrn_measurement_method '\f and \w scans'
_diffrn_radiation_monochromator graphite
_diffrn_radiation_type MoK\a
_diffrn_radiation_wavelength 0.71073
_diffrn_reflns_av_R_equivalents 0.0712
_diffrn_reflns_av_unetI/netI 0.0759
_diffrn_reflns_limit_h_max 25
_diffrn_reflns_limit_h_min -25
_diffrn_reflns_limit_k_max 30
_diffrn_reflns_limit_k_min -30
_diffrn_reflns_limit_l_max 29
_diffrn_reflns_limit_l_min -29
_diffrn_reflns_number 91060
_diffrn_reflns_theta_full 25.71
_diffrn_reflns_theta_max 25.71
_diffrn_reflns_theta_min 1.22
_diffrn_source 'fine-focus sealed tube'
_diffrn_standards_number 0
_exptl_absorpt_coefficient_mu 0.276
_exptl_absorpt_correction_T_max 0.7454
_exptl_absorpt_correction_T_min 0.5844
_exptl_absorpt_correction_type multi-scan
_exptl_absorpt_process_details
;
SADABS-2012/1 (Bruker,2012) was used for absorption correction.
wR2(int) was 0.0485 before and 0.0431 after correction.
The Ratio of minimum to maximum transmission is 0.9462.
The \l/2 correction factor is 0.0015.
;
_exptl_crystal_colour colorless
_exptl_crystal_density_diffrn 1.184
_exptl_crystal_density_method 'not measured'
_exptl_crystal_description block
_exptl_crystal_F_000 4512
_exptl_crystal_size_max 0.123
_exptl_crystal_size_mid 0.119
_exptl_crystal_size_min 0.099
_platon_squeeze_details
;
The difference map peaklist indicates that there are three THF molecules in the
asymmetric unit. Only two could be refined from difference Fourier peaks. 
One of them is heavily disordered and it was impossible to refine any 
reasonable molecule from difference Fourier peaks. Therefore the midpoint, the 
size and the number of electrons in that void were refined and the contribution 
to the calculated structure factors of the disordered solvent is taken into account
by back-Fourier transformation with the program SQUEEZE (Sluis and Spek, 1990). 
Two voids were found in the unit cell with 114 electrons in each void. This 
electron number corresponds roughly to two THF molecules in each void.
;
_refine_diff_density_max 1.313
_refine_diff_density_min -0.879
_refine_diff_density_rms 0.082
_refine_ls_extinction_method none
_refine_ls_goodness_of_fit_ref 1.046
_refine_ls_hydrogen_treatment constr
_refine_ls_matrix_type full
_refine_ls_number_parameters 1274
_refine_ls_number_reflns 22528
_refine_ls_number_restraints 42
_refine_ls_restrained_S_all 1.048
_refine_ls_R_factor_all 0.1024
_refine_ls_R_factor_gt 0.0642
_refine_ls_shift/su_max 0.003
_refine_ls_shift/su_mean 0.000
_refine_ls_structure_factor_coef Fsqd
_refine_ls_weighting_details 'calc w=1/[\s^2^(Fo^2^)+(0.0979P)^2^+0.0000P] where P=(Fo^2^+2Fc^2^)/3'
_refine_ls_weighting_scheme calc
_refine_ls_wR_factor_gt 0.1610
_refine_ls_wR_factor_ref 0.1759
_reflns_number_gt 14851
_reflns_number_total 22528
_reflns_threshold_expression >2sigma(I)
_cod_data_source_file ja5007355_si_001.cif
_cod_data_source_block 4b-DF498
_cod_database_code 4129249
_olex2_refinement_description
;
1. Fixed Uiso
 At 1.2 times of:
  All C(H) groups, All C(H,H) groups, All C(H,H,H,H) groups
 At 1.5 times of:
  All C(H,H,H) groups
2. Uiso/Uaniso restraints and constraints
Uanis(C25) \\sim Ueq, Uanis(F2) \\sim Ueq, Uanis(F3) \\sim Ueq, Uanis(F1) \\sim Ueq, Uanis(O1) \\sim Ueq, Uanis(O2) \\sim Ueq, Uanis(O3) \\sim Ueq: with sigma of 0.01 and sigma for terminal atoms of 0.02
3. Others
 Fixed Sof: O03T(0.5) H03C(0.5) H03D(0.5) H03A(0.5) H03B(0.5) H03G(0.5)
 H03H(0.5) H03E(0.5) H03F(0.5) O1D(0.5)
4.a Ternary CH refined with riding coordinates:
 C19(H19), C22(H22), C31(H31), C34(H34), C43(H43), C46(H46), C55(H55),
 C58(H58), C67(H67), C70(H70), C79(H79), C82(H82), C91(H91), C94(H94),
 C103(H103), C106(H106)
4.b Secondary CH2 refined with riding coordinates:
 C2(H2A,H2B), C3(H3A,H3B), C03U(H03C,H03D), C03U(H03A,H03B), C03W(H03G,H03H),
 C03W(H03E,H03F), C03Y(H03I,H03J), C5(H5A,H5B), C6(H6A,H6B), C8(H8A,H8B),
 C9(H9A,H9B), C11(H11A,H11B), C12(H12A,H12B), C110(H11C,H11D), C111(H11E,H11F),
 C112(H11G,H11H), C113(H11I,H11J), C1F(H1FA,H1FB)
4.c Aromatic/amide H refined with riding coordinates:
 C15(H15), C16(H16), C17(H17), C27(H27), C28(H28), C29(H29), C39(H39),
 C40(H40), C41(H41), C51(H51), C52(H52), C53(H53), C63(H63), C64(H64), C65(H65),
  C75(H75), C76(H76), C77(H77), C87(H87), C88(H88), C89(H89), C99(H99),
 C100(H100), C101(H101)
4.d Idealised Me refined as rotating group:
 C20(H20A,H20B,H20C), C21(H21A,H21B,H21C), C23(H23A,H23B,H23C), C24(H24A,H24B,
 H24C), C32(H32A,H32B,H32C), C33(H33A,H33B,H33C), C35(H35A,H35B,H35C), C36(H36A,
 H36B,H36C), C44(H44A,H44B,H44C), C45(H45A,H45B,H45C), C47(H47A,H47B,H47C),
 C48(H48A,H48B,H48C), C56(H56A,H56B,H56C), C57(H57A,H57B,H57C), C59(H59A,H59B,
 H59C), C60(H60A,H60B,H60C), C68(H68A,H68B,H68C), C69(H69A,H69B,H69C), C71(H71A,
 H71B,H71C), C72(H72A,H72B,H72C), C80(H80A,H80B,H80C), C81(H81A,H81B,H81C),
 C83(H83A,H83B,H83C), C84(H84A,H84B,H84C), C92(H92A,H92B,H92C), C93(H93A,H93B,
 H93C), C95(H95A,H95B,H95C), C96(H96A,H96B,H96C), C104(H10A,H10B,H10C),
 C105(H10D,H10E,H10F), C107(H10G,H10H,H10I), C108(H10J,H10K,H10L)
;

loop_
_space_group_symop_id
_space_group_symop_operation_xyz
1 'x, y, z'
2 '-x+1/2, y+1/2, -z+1/2'
3 '-x, -y, -z'
4 'x-1/2, -y-1/2, z-1/2'

loop_
_atom_site_label
_atom_site_type_symbol
_atom_site_fract_x
_atom_site_fract_y
_atom_site_fract_z
_atom_site_U_iso_or_equiv
_atom_site_adp_type
_atom_site_occupancy
_atom_site_symmetry_multiplicity
_atom_site_calc_flag
_atom_site_refinement_flags
_atom_site_disorder_assembly
_atom_site_disorder_group
Ag1 Ag 0.100684(15) 0.239772(12) 0.400790(12) 0.02845(10) Uani 1 1 d . . .
C1 C -0.06820(18) 0.33175(13) 0.47946(15) 0.0169(7) Uani 1 1 d . . .
C2 C -0.1636(2) 0.37135(13) 0.40585(17) 0.0302(9) Uani 1 1 d . . .
H2A H -0.2065 0.3653 0.4112 0.036 Uiso 1 1 calc R . .
H2B H -0.1745 0.3808 0.3647 0.036 Uiso 1 1 calc R . .
C3 C -0.11974(19) 0.41370(13) 0.44780(15) 0.0217(8) Uani 1 1 d . . .
H3A H -0.0949 0.4348 0.4294 0.026 Uiso 1 1 calc R . .
H3B H -0.1479 0.4371 0.4607 0.026 Uiso 1 1 calc R . .
O03T O 0.4383(5) -0.0887(3) 0.6886(5) 0.085(3) Uiso 0.50 1 d P A 2
C03U C 0.4360(4) -0.0311(3) 0.6744(3) 0.089(2) Uiso 1 1 d . . .
H03C H 0.4726 -0.0127 0.7066 0.106 Uiso 0.50 1 calc PR A 2
H03D H 0.4445 -0.0263 0.6386 0.106 Uiso 0.50 1 calc PR A 2
H03A H 0.4596 -0.0097 0.6551 0.106 Uiso 0.50 1 calc PR A 1
H03B H 0.4655 -0.0335 0.7164 0.106 Uiso 0.50 1 calc PR A 1
C03W C 0.3694(4) -0.0979(3) 0.6800(4) 0.112(3) Uiso 1 1 d . . .
H03G H 0.3664 -0.0992 0.7185 0.135 Uiso 0.50 1 calc PR A 2
H03H H 0.3553 -0.1324 0.6614 0.135 Uiso 0.50 1 calc PR A 2
H03E H 0.3513 -0.1339 0.6724 0.135 Uiso 0.50 1 calc PR A 1
H03F H 0.3884 -0.0900 0.7222 0.135 Uiso 0.50 1 calc PR A 1
C03Y C 0.3695(4) -0.0076(3) 0.6658(3) 0.100(2) Uiso 1 1 d . A .
H03I H 0.3567 0.0205 0.6363 0.120 Uiso 1 1 calc R . .
H03J H 0.3692 0.0062 0.7027 0.120 Uiso 1 1 calc R . .
C4 C 0.07581(17) 0.17173(12) 0.57350(13) 0.0115(7) Uani 1 1 d . . .
C5 C 0.12096(17) 0.08848(12) 0.61108(14) 0.0155(7) Uani 1 1 d . . .
H5A H 0.1307 0.0665 0.5828 0.019 Uiso 1 1 calc R . .
H5B H 0.1165 0.0660 0.6416 0.019 Uiso 1 1 calc R . .
C6 C 0.17615(17) 0.13085(12) 0.63775(15) 0.0159(7) Uani 1 1 d . . .
H6A H 0.1849 0.1371 0.6792 0.019 Uiso 1 1 calc R . .
H6B H 0.2193 0.1207 0.6347 0.019 Uiso 1 1 calc R . .
C7 C 0.1143(2) 0.22909(14) 0.19885(18) 0.0280(9) Uani 1 1 d . . .
C8 C 0.0151(2) 0.23152(17) 0.1102(2) 0.0487(12) Uani 1 1 d . . .
H8A H -0.0280 0.2247 0.1150 0.058 Uiso 1 1 calc R . .
H8B H 0.0083 0.2245 0.0693 0.058 Uiso 1 1 calc R . .
C9 C 0.0412(2) 0.28828(17) 0.1289(2) 0.0493(12) Uani 1 1 d . . .
H9A H 0.0610 0.3033 0.1027 0.059 Uiso 1 1 calc R . .
H9B H 0.0039 0.3112 0.1289 0.059 Uiso 1 1 calc R . .
C10 C 0.3246(2) 0.20002(14) 0.38400(16) 0.0238(8) Uani 1 1 d . . .
C11 C 0.3944(2) 0.14279(15) 0.45835(17) 0.0305(9) Uani 1 1 d . . .
H11A H 0.4199 0.1179 0.4443 0.037 Uiso 1 1 calc R . .
H11B H 0.3920 0.1289 0.4944 0.037 Uiso 1 1 calc R . .
C12 C 0.4275(2) 0.19803(14) 0.46849(16) 0.0271(9) Uani 1 1 d . . .
H12A H 0.4238 0.2155 0.5024 0.032 Uiso 1 1 calc R . .
H12B H 0.4760 0.1963 0.4743 0.032 Uiso 1 1 calc R . .
C13 C -0.14631(17) 0.27324(12) 0.39955(15) 0.0176(8) Uani 1 1 d . . .
C14 C -0.14470(19) 0.25820(13) 0.34534(16) 0.0235(8) Uani 1 1 d . . .
C15 C -0.1787(2) 0.21106(14) 0.31872(17) 0.0296(9) Uani 1 1 d . . .
H15 H -0.1794 0.2006 0.2821 0.036 Uiso 1 1 calc R . .
C16 C -0.2109(2) 0.18020(14) 0.34663(18) 0.0304(9) Uani 1 1 d . . .
H16 H -0.2332 0.1489 0.3287 0.037 Uiso 1 1 calc R . .
C17 C -0.21070(19) 0.19508(14) 0.40045(18) 0.0291(9) Uani 1 1 d . . .
H17 H -0.2315 0.1730 0.4191 0.035 Uiso 1 1 calc R . .
C18 C -0.18010(18) 0.24253(13) 0.42796(17) 0.0229(8) Uani 1 1 d . . .
C19 C -0.1096(2) 0.29150(15) 0.31370(16) 0.0292(9) Uani 1 1 d . . .
H19 H -0.0778 0.3165 0.3424 0.035 Uiso 1 1 calc R . .
C20 C -0.1649(3) 0.32390(17) 0.26348(18) 0.0463(12) Uani 1 1 d . . .
H20A H -0.1941 0.3000 0.2333 0.069 Uiso 1 1 calc R . .
H20B H -0.1422 0.3480 0.2465 0.069 Uiso 1 1 calc R . .
H20C H -0.1927 0.3438 0.2794 0.069 Uiso 1 1 calc R . .
C21 C -0.0678(2) 0.25742(17) 0.28766(18) 0.0401(11) Uani 1 1 d . . .
H21A H -0.0355 0.2356 0.3184 0.060 Uiso 1 1 calc R . .
H21B H -0.0429 0.2802 0.2715 0.060 Uiso 1 1 calc R . .
H21C H -0.0989 0.2350 0.2568 0.060 Uiso 1 1 calc R . .
C22 C -0.18681(19) 0.25883(14) 0.48411(17) 0.0258(8) Uani 1 1 d . . .
H22 H -0.1649 0.2938 0.4957 0.031 Uiso 1 1 calc R . .
C23 C -0.2637(2) 0.26430(18) 0.4740(2) 0.0467(12) Uani 1 1 d . . .
H23A H -0.2867 0.2307 0.4613 0.070 Uiso 1 1 calc R . .
H23B H -0.2854 0.2907 0.4440 0.070 Uiso 1 1 calc R . .
H23C H -0.2670 0.2749 0.5104 0.070 Uiso 1 1 calc R . .
C24 C -0.1501(2) 0.21967(14) 0.53569(17) 0.0302(9) Uani 1 1 d . . .
H24A H -0.1722 0.1854 0.5261 0.045 Uiso 1 1 calc R . .
H24B H -0.1530 0.2329 0.5714 0.045 Uiso 1 1 calc R . .
H24C H -0.1021 0.2163 0.5416 0.045 Uiso 1 1 calc R . .
C25 C -0.01878(18) 0.40582(11) 0.54888(14) 0.0151(7) Uani 1 1 d U . .
C26 C -0.03606(18) 0.41971(12) 0.59663(15) 0.0191(8) Uani 1 1 d . . .
C27 C 0.0150(2) 0.44363(14) 0.64526(16) 0.0269(9) Uani 1 1 d . . .
H27 H 0.0051 0.4526 0.6779 0.032 Uiso 1 1 calc R . .
C28 C 0.0797(2) 0.45443(14) 0.64659(16) 0.0282(9) Uani 1 1 d . . .
H28 H 0.1129 0.4710 0.6796 0.034 Uiso 1 1 calc R . .
C29 C 0.0956(2) 0.44074(13) 0.59916(16) 0.0238(8) Uani 1 1 d . . .
H29 H 0.1398 0.4481 0.6006 0.029 Uiso 1 1 calc R . .
C30 C 0.04692(18) 0.41602(12) 0.54888(15) 0.0168(7) Uani 1 1 d . . .
C31 C -0.10782(19) 0.40792(13) 0.59597(17) 0.0240(8) Uani 1 1 d . . .
H31 H -0.1410 0.4073 0.5544 0.029 Uiso 1 1 calc R . .
C32 C -0.1325(2) 0.45013(15) 0.6283(2) 0.0376(11) Uani 1 1 d . . .
H32A H -0.1044 0.4485 0.6701 0.056 Uiso 1 1 calc R . .
H32B H -0.1802 0.4435 0.6215 0.056 Uiso 1 1 calc R . .
H32C H -0.1284 0.4848 0.6135 0.056 Uiso 1 1 calc R . .
C33 C -0.1078(2) 0.35272(14) 0.62193(18) 0.0302(9) Uani 1 1 d . . .
H33A H -0.0894 0.3273 0.6028 0.045 Uiso 1 1 calc R . .
H33B H -0.1545 0.3429 0.6156 0.045 Uiso 1 1 calc R . .
H33C H -0.0795 0.3532 0.6638 0.045 Uiso 1 1 calc R . .
C34 C 0.06595(19) 0.40277(12) 0.49688(16) 0.0204(8) Uani 1 1 d . . .
H34 H 0.0295 0.3796 0.4699 0.025 Uiso 1 1 calc R . .
C35 C 0.0675(2) 0.45367(14) 0.46256(17) 0.0322(10) Uani 1 1 d . . .
H35A H 0.0237 0.4718 0.4508 0.048 Uiso 1 1 calc R . .
H35B H 0.0756 0.4444 0.4279 0.048 Uiso 1 1 calc R . .
H35C H 0.1040 0.4766 0.4876 0.048 Uiso 1 1 calc R . .
C36 C 0.1348(2) 0.37298(15) 0.51562(17) 0.0302(9) Uani 1 1 d . . .
H36A H 0.1720 0.3959 0.5397 0.045 Uiso 1 1 calc R . .
H36B H 0.1421 0.3624 0.4809 0.045 Uiso 1 1 calc R . .
H36C H 0.1335 0.3419 0.5380 0.045 Uiso 1 1 calc R . .
C37 C -0.01134(17) 0.10127(11) 0.55697(14) 0.0130(7) Uani 1 1 d . . .
C38 C -0.04391(17) 0.09089(12) 0.49611(14) 0.0148(7) Uani 1 1 d . . .
C39 C -0.11254(18) 0.07312(12) 0.47438(16) 0.0195(8) Uani 1 1 d . . .
H39 H -0.1357 0.0662 0.4340 0.023 Uiso 1 1 calc R . .
C40 C -0.14665(18) 0.06559(13) 0.51172(16) 0.0216(8) Uani 1 1 d . . .
H40 H -0.1927 0.0544 0.4963 0.026 Uiso 1 1 calc R . .
C41 C -0.11292(18) 0.07457(12) 0.57142(17) 0.0209(8) Uani 1 1 d . . .
H41 H -0.1362 0.0685 0.5962 0.025 Uiso 1 1 calc R . .
C42 C -0.04467(18) 0.09261(12) 0.59594(15) 0.0165(7) Uani 1 1 d . . .
C43 C -0.00697(18) 0.09667(12) 0.45451(14) 0.0166(7) Uani 1 1 d . . .
H43 H 0.0389 0.1123 0.4769 0.020 Uiso 1 1 calc R . .
C44 C 0.00371(19) 0.04198(13) 0.43130(16) 0.0229(8) Uani 1 1 d . . .
H44A H 0.0317 0.0200 0.4641 0.034 Uiso 1 1 calc R . .
H44B H 0.0267 0.0465 0.4046 0.034 Uiso 1 1 calc R . .
H44C H -0.0406 0.0253 0.4107 0.034 Uiso 1 1 calc R . .
C45 C -0.0462(2) 0.13344(13) 0.40250(15) 0.0241(8) Uani 1 1 d . . .
H45A H -0.0896 0.1172 0.3778 0.036 Uiso 1 1 calc R . .
H45B H -0.0188 0.1394 0.3796 0.036 Uiso 1 1 calc R . .
H45C H -0.0550 0.1669 0.4173 0.036 Uiso 1 1 calc R . .
C46 C -0.0102(2) 0.10285(13) 0.66237(15) 0.0225(8) Uani 1 1 d . . .
H46 H 0.0369 0.1158 0.6710 0.027 Uiso 1 1 calc R . .
C47 C -0.0476(2) 0.14573(17) 0.68199(19) 0.0408(11) Uani 1 1 d . . .
H47A H -0.0538 0.1767 0.6574 0.061 Uiso 1 1 calc R . .
H47B H -0.0204 0.1550 0.7227 0.061 Uiso 1 1 calc R . .
H47C H -0.0921 0.1326 0.6784 0.061 Uiso 1 1 calc R . .
C48 C -0.0034(2) 0.05132(16) 0.69808(18) 0.0349(10) Uani 1 1 d . . .
H48A H -0.0488 0.0386 0.6923 0.052 Uiso 1 1 calc R . .
H48B H 0.0227 0.0583 0.7395 0.052 Uiso 1 1 calc R . .
H48C H 0.0202 0.0248 0.6847 0.052 Uiso 1 1 calc R . .
C49 C 0.17707(17) 0.22972(12) 0.62346(14) 0.0137(7) Uani 1 1 d . . .
C50 C 0.15570(17) 0.25921(13) 0.66182(14) 0.0167(7) Uani 1 1 d . . .
C51 C 0.1864(2) 0.30885(13) 0.68094(15) 0.0239(8) Uani 1 1 d . . .
H51 H 0.1712 0.3301 0.7045 0.029 Uiso 1 1 calc R . .
C52 C 0.2394(2) 0.32692(14) 0.66528(15) 0.0247(9) Uani 1 1 d . . .
H52 H 0.2596 0.3600 0.6785 0.030 Uiso 1 1 calc R . .
C53 C 0.26190(19) 0.29617(14) 0.63048(15) 0.0234(8) Uani 1 1 d . . .
H53 H 0.2984 0.3083 0.6213 0.028 Uiso 1 1 calc R . .
C54 C 0.23141(18) 0.24697(13) 0.60829(14) 0.0168(7) Uani 1 1 d . . .
C55 C 0.10353(18) 0.23942(13) 0.68584(15) 0.0198(8) Uani 1 1 d . . .
H55 H 0.0842 0.2059 0.6656 0.024 Uiso 1 1 calc R . .
C56 C 0.1385(2) 0.22778(15) 0.75261(16) 0.0285(9) Uani 1 1 d . . .
H56A H 0.1760 0.2031 0.7600 0.043 Uiso 1 1 calc R . .
H56B H 0.1051 0.2126 0.7659 0.043 Uiso 1 1 calc R . .
H56C H 0.1562 0.2603 0.7738 0.043 Uiso 1 1 calc R . .
C57 C 0.0432(2) 0.27864(15) 0.67254(17) 0.0297(9) Uani 1 1 d . . .
H57A H 0.0604 0.3114 0.6934 0.044 Uiso 1 1 calc R . .
H57B H 0.0093 0.2636 0.6854 0.044 Uiso 1 1 calc R . .
H57C H 0.0221 0.2854 0.6306 0.044 Uiso 1 1 calc R . .
C58 C 0.25836(18) 0.21532(14) 0.56920(15) 0.0210(8) Uani 1 1 d . . .
H58 H 0.2269 0.1852 0.5523 0.025 Uiso 1 1 calc R . .
C59 C 0.2594(2) 0.24972(15) 0.51806(17) 0.0340(10) Uani 1 1 d . . .
H59A H 0.2150 0.2665 0.4984 0.051 Uiso 1 1 calc R . .
H59B H 0.2692 0.2277 0.4903 0.051 Uiso 1 1 calc R . .
H59C H 0.2947 0.2765 0.5334 0.051 Uiso 1 1 calc R . .
C60 C 0.3308(2) 0.19327(18) 0.60519(19) 0.0409(11) Uani 1 1 d . . .
H60A H 0.3620 0.2222 0.6234 0.061 Uiso 1 1 calc R . .
H60B H 0.3470 0.1740 0.5794 0.061 Uiso 1 1 calc R . .
H60C H 0.3290 0.1698 0.6355 0.061 Uiso 1 1 calc R . .
C61 C 0.0731(2) 0.14279(15) 0.14896(17) 0.0288(9) Uani 1 1 d . . .
C62 C 0.0968(2) 0.11876(18) 0.10803(18) 0.0366(10) Uani 1 1 d . . .
C63 C 0.0946(3) 0.06393(19) 0.1041(2) 0.0521(13) Uani 1 1 d . . .
H63 H 0.1084 0.0471 0.0767 0.063 Uiso 1 1 calc R . .
C64 C 0.0728(3) 0.03414(19) 0.1394(2) 0.0550(14) Uani 1 1 d . . .
H64 H 0.0740 -0.0028 0.1374 0.066 Uiso 1 1 calc R . .
C65 C 0.0491(2) 0.05781(16) 0.1781(2) 0.0429(11) Uani 1 1 d . . .
H65 H 0.0332 0.0364 0.2010 0.051 Uiso 1 1 calc R . .
C66 C 0.0480(2) 0.11291(14) 0.18423(17) 0.0282(9) Uani 1 1 d . . .
C67 C 0.1230(2) 0.1513(2) 0.0686(2) 0.0507(13) Uani 1 1 d . . .
H67 H 0.1240 0.1889 0.0797 0.061 Uiso 1 1 calc R . .
C68 C 0.1972(3) 0.1342(3) 0.0794(3) 0.092(2) Uani 1 1 d . . .
H68A H 0.2287 0.1472 0.1173 0.138 Uiso 1 1 calc R . .
H68B H 0.2097 0.1487 0.0487 0.138 Uiso 1 1 calc R . .
H68C H 0.1996 0.0961 0.0788 0.138 Uiso 1 1 calc R . .
C69 C 0.0765(3) 0.1461(2) 0.0031(2) 0.0631(15) Uani 1 1 d . . .
H69A H 0.0748 0.1095 -0.0087 0.095 Uiso 1 1 calc R . .
H69B H 0.0948 0.1674 -0.0199 0.095 Uiso 1 1 calc R . .
H69C H 0.0305 0.1580 -0.0036 0.095 Uiso 1 1 calc R . .
C70 C 0.0177(2) 0.13705(16) 0.22505(19) 0.0352(10) Uani 1 1 d . . .
H70 H 0.0285 0.1752 0.2284 0.042 Uiso 1 1 calc R . .
C71 C 0.0483(3) 0.11365(19) 0.2870(2) 0.0589(15) Uani 1 1 d . . .
H71A H 0.0309 0.0781 0.2862 0.088 Uiso 1 1 calc R . .
H71B H 0.0353 0.1353 0.3132 0.088 Uiso 1 1 calc R . .
H71C H 0.0980 0.1127 0.3008 0.088 Uiso 1 1 calc R . .
C72 C -0.0614(2) 0.1313(2) 0.1975(3) 0.0614(15) Uani 1 1 d . . .
H72A H -0.0795 0.1462 0.1582 0.092 Uiso 1 1 calc R . .
H72B H -0.0809 0.1498 0.2216 0.092 Uiso 1 1 calc R . .
H72C H -0.0736 0.0942 0.1954 0.092 Uiso 1 1 calc R . .
C73 C 0.1409(2) 0.32545(16) 0.21602(19) 0.0361(10) Uani 1 1 d . . .
C74 C 0.1201(2) 0.36316(16) 0.2469(2) 0.0429(11) Uani 1 1 d . . .
C75 C 0.1622(3) 0.40781(17) 0.2692(2) 0.0518(13) Uani 1 1 d . . .
H75 H 0.1489 0.4341 0.2893 0.062 Uiso 1 1 calc R . .
C76 C 0.2242(3) 0.41288(18) 0.2613(2) 0.0512(13) Uani 1 1 d . . .
H76 H 0.2525 0.4424 0.2767 0.061 Uiso 1 1 calc R . .
C77 C 0.2439(3) 0.37488(18) 0.2311(2) 0.0467(12) Uani 1 1 d . . .
H77 H 0.2860 0.3787 0.2271 0.056 Uiso 1 1 calc R . .
C78 C 0.2028(2) 0.33101(16) 0.20640(19) 0.0367(10) Uani 1 1 d . . .
C79 C 0.0536(3) 0.35843(18) 0.2566(2) 0.0563(14) Uani 1 1 d . . .
H79 H 0.0354 0.3223 0.2451 0.068 Uiso 1 1 calc R . .
C80 C 0.0651(3) 0.3666(2) 0.3213(3) 0.078(2) Uani 1 1 d . . .
H80A H 0.1029 0.3445 0.3461 0.117 Uiso 1 1 calc R . .
H80B H 0.0236 0.3571 0.3267 0.117 Uiso 1 1 calc R . .
H80C H 0.0762 0.4033 0.3319 0.117 Uiso 1 1 calc R . .
C81 C -0.0011(3) 0.3981(2) 0.2164(4) 0.092(2) Uani 1 1 d . . .
H81A H 0.0153 0.4338 0.2272 0.138 Uiso 1 1 calc R . .
H81B H -0.0439 0.3933 0.2215 0.138 Uiso 1 1 calc R . .
H81C H -0.0089 0.3918 0.1757 0.138 Uiso 1 1 calc R . .
C82 C 0.2240(2) 0.29365(17) 0.1684(2) 0.0403(11) Uani 1 1 d . . .
H82 H 0.1905 0.2643 0.1562 0.048 Uiso 1 1 calc R . .
C83 C 0.2962(2) 0.26957(18) 0.2025(2) 0.0458(12) Uani 1 1 d . . .
H83A H 0.3300 0.2976 0.2162 0.069 Uiso 1 1 calc R . .
H83B H 0.3077 0.2462 0.1768 0.069 Uiso 1 1 calc R . .
H83C H 0.2959 0.2498 0.2360 0.069 Uiso 1 1 calc R . .
C84 C 0.2209(3) 0.3221(2) 0.1112(2) 0.0547(14) Uani 1 1 d . . .
H84A H 0.1745 0.3349 0.0891 0.082 Uiso 1 1 calc R . .
H84B H 0.2335 0.2975 0.0872 0.082 Uiso 1 1 calc R . .
H84C H 0.2526 0.3517 0.1218 0.082 Uiso 1 1 calc R . .
C85 C 0.28234(19) 0.10704(14) 0.38351(16) 0.0242(8) Uani 1 1 d . . .
C86 C 0.24174(19) 0.08385(13) 0.40964(17) 0.0245(8) Uani 1 1 d . . .
C87 C 0.2049(2) 0.03824(15) 0.3835(2) 0.0359(10) Uani 1 1 d . . .
H87 H 0.1781 0.0216 0.4010 0.043 Uiso 1 1 calc R . .
C88 C 0.2070(2) 0.01696(16) 0.3329(2) 0.0442(12) Uani 1 1 d . . .
H88 H 0.1807 -0.0131 0.3157 0.053 Uiso 1 1 calc R . .
C89 C 0.2481(2) 0.04035(16) 0.3075(2) 0.0396(11) Uani 1 1 d . . .
H89 H 0.2492 0.0259 0.2729 0.048 Uiso 1 1 calc R . .
C90 C 0.2881(2) 0.08534(15) 0.33259(17) 0.0302(9) Uani 1 1 d . . .
C91 C 0.2371(2) 0.10447(14) 0.46583(17) 0.0270(9) Uani 1 1 d . . .
H91 H 0.2578 0.1402 0.4735 0.032 Uiso 1 1 calc R . .
C92 C 0.1620(2) 0.10926(16) 0.45972(19) 0.0384(11) Uani 1 1 d . . .
H92A H 0.1360 0.1300 0.4251 0.058 Uiso 1 1 calc R . .
H92B H 0.1609 0.1264 0.4944 0.058 Uiso 1 1 calc R . .
H92C H 0.1419 0.0744 0.4558 0.058 Uiso 1 1 calc R . .
C93 C 0.2780(3) 0.06938(16) 0.51955(19) 0.0424(11) Uani 1 1 d . . .
H93A H 0.2578 0.0344 0.5137 0.064 Uiso 1 1 calc R . .
H93B H 0.2764 0.0849 0.5548 0.064 Uiso 1 1 calc R . .
H93C H 0.3255 0.0669 0.5238 0.064 Uiso 1 1 calc R . .
C94 C 0.3368(2) 0.10566(16) 0.30518(17) 0.0314(9) Uani 1 1 d . . .
H94 H 0.3580 0.1387 0.3256 0.038 Uiso 1 1 calc R . .
C95 C 0.3953(2) 0.06540(17) 0.3146(2) 0.0406(11) Uani 1 1 d . . .
H95A H 0.4202 0.0591 0.3564 0.061 Uiso 1 1 calc R . .
H95B H 0.4265 0.0794 0.2982 0.061 Uiso 1 1 calc R . .
H95C H 0.3757 0.0325 0.2951 0.061 Uiso 1 1 calc R . .
C96 C 0.2977(2) 0.11833(17) 0.23956(17) 0.0370(10) Uani 1 1 d . . .
H96A H 0.3294 0.1329 0.2239 0.055 Uiso 1 1 calc R . .
H96B H 0.2617 0.1438 0.2349 0.055 Uiso 1 1 calc R . .
H96C H 0.2774 0.0863 0.2184 0.055 Uiso 1 1 calc R . .
C97 C 0.4054(2) 0.27439(15) 0.39425(16) 0.0275(9) Uani 1 1 d . . .
C98 C 0.3800(2) 0.32284(15) 0.40518(17) 0.0332(10) Uani 1 1 d . . .
C99 C 0.3979(2) 0.36934(16) 0.38260(18) 0.0411(11) Uani 1 1 d . . .
H99 H 0.3796 0.4019 0.3873 0.049 Uiso 1 1 calc R . .
C100 C 0.4421(2) 0.36717(17) 0.35351(19) 0.0429(12) Uani 1 1 d . . .
H100 H 0.4536 0.3982 0.3388 0.052 Uiso 1 1 calc R . .
C101 C 0.4693(2) 0.31936(17) 0.34617(17) 0.0373(11) Uani 1 1 d . . .
H101 H 0.5002 0.3187 0.3274 0.045 Uiso 1 1 calc R . .
C102 C 0.4519(2) 0.27146(15) 0.36608(16) 0.0280(9) Uani 1 1 d . . .
C103 C 0.3348(3) 0.32711(16) 0.44043(19) 0.0401(11) Uani 1 1 d . . .
H103 H 0.3277 0.2910 0.4521 0.048 Uiso 1 1 calc R . .
C104 C 0.3726(3) 0.35920(18) 0.4975(2) 0.0551(14) Uani 1 1 d . . .
H10A H 0.4152 0.3415 0.5214 0.083 Uiso 1 1 calc R . .
H10B H 0.3436 0.3619 0.5194 0.083 Uiso 1 1 calc R . .
H10C H 0.3828 0.3943 0.4874 0.083 Uiso 1 1 calc R . .
C105 C 0.2645(3) 0.35075(19) 0.4055(2) 0.0533(13) Uani 1 1 d . . .
H10D H 0.2699 0.3866 0.3944 0.080 Uiso 1 1 calc R . .
H10E H 0.2377 0.3509 0.4294 0.080 Uiso 1 1 calc R . .
H10F H 0.2411 0.3299 0.3704 0.080 Uiso 1 1 calc R . .
C106 C 0.4835(2) 0.22007(16) 0.35704(17) 0.0323(9) Uani 1 1 d . . .
H106 H 0.4643 0.1912 0.3729 0.039 Uiso 1 1 calc R . .
C107 C 0.4655(2) 0.20789(18) 0.29124(18) 0.0409(11) Uani 1 1 d . . .
H10G H 0.4160 0.2078 0.2700 0.061 Uiso 1 1 calc R . .
H10H H 0.4838 0.1736 0.2877 0.061 Uiso 1 1 calc R . .
H10I H 0.4856 0.2347 0.2749 0.061 Uiso 1 1 calc R . .
C108 C 0.5625(2) 0.2199(2) 0.3916(2) 0.0483(12) Uani 1 1 d . . .
H10J H 0.5827 0.2488 0.3783 0.072 Uiso 1 1 calc R . .
H10K H 0.5812 0.1867 0.3850 0.072 Uiso 1 1 calc R . .
H10L H 0.5732 0.2239 0.4333 0.072 Uiso 1 1 calc R . .
C109 C -0.1983(2) 0.02897(15) 0.2561(2) 0.0409(11) Uani 1 1 d . . .
C110 C 0.4265(3) -0.0632(2) 0.4225(2) 0.0581(14) Uiso 1 1 d . . .
H11C H 0.3926 -0.0761 0.3848 0.070 Uiso 1 1 calc R . .
H11D H 0.4653 -0.0477 0.4160 0.070 Uiso 1 1 calc R . .
C111 C 0.3941(3) -0.0228(2) 0.4493(3) 0.0738(17) Uiso 1 1 d . . .
H11E H 0.4281 0.0034 0.4724 0.089 Uiso 1 1 calc R . .
H11F H 0.3558 -0.0046 0.4186 0.089 Uiso 1 1 calc R . .
C112 C 0.3698(3) -0.0539(2) 0.4870(3) 0.0802(18) Uiso 1 1 d . . .
H11G H 0.3240 -0.0686 0.4646 0.096 Uiso 1 1 calc R . .
H11H H 0.3681 -0.0325 0.5194 0.096 Uiso 1 1 calc R . .
C113 C 0.4237(3) -0.0973(2) 0.5098(2) 0.0638(15) Uiso 1 1 d . . .
H11I H 0.4609 -0.0865 0.5467 0.077 Uiso 1 1 calc R . .
H11J H 0.4030 -0.1298 0.5169 0.077 Uiso 1 1 calc R . .
F1 F -0.1569(2) 0.04632(13) 0.2315(2) 0.1058(14) Uani 1 1 d U . .
F2 F -0.24641(14) 0.06599(8) 0.24749(11) 0.0481(7) Uani 1 1 d U . .
F3 F -0.1611(2) 0.02692(11) 0.31420(14) 0.0991(14) Uani 1 1 d U . .
N1 N 0.04756(18) 0.25744(12) 0.45140(15) 0.0320(8) Uani 1 1 d . . .
N2 N -0.02506(14) 0.29649(10) 0.51443(12) 0.0157(6) Uani 1 1 d . . .
N3 N -0.11754(15) 0.32409(10) 0.42389(12) 0.0196(6) Uani 1 1 d . . .
N4 N -0.07172(15) 0.38219(10) 0.49749(12) 0.0175(6) Uani 1 1 d . . .
N5 N 0.02849(14) 0.20674(10) 0.54593(12) 0.0142(6) Uani 1 1 d . . .
N6 N 0.05879(13) 0.12130(9) 0.58169(11) 0.0123(6) Uani 1 1 d . . .
N7 N 0.14570(13) 0.17832(10) 0.60145(11) 0.0120(6) Uani 1 1 d . . .
N8 N 0.1528(2) 0.22715(18) 0.34762(19) 0.0615(13) Uani 1 1 d . . .
N9 N 0.16716(16) 0.20935(12) 0.24281(14) 0.0277(7) Uani 1 1 d . . .
N10 N 0.07277(17) 0.19983(13) 0.15213(15) 0.0348(8) Uani 1 1 d . . .
N11 N 0.09458(17) 0.28145(13) 0.18946(15) 0.0330(8) Uani 1 1 d . . .
N12 N 0.27715(16) 0.21793(12) 0.33499(13) 0.0255(7) Uani 1 1 d . . .
N13 N 0.32497(16) 0.15284(11) 0.41286(13) 0.0232(7) Uani 1 1 d . . .
N14 N 0.38571(16) 0.22492(11) 0.41316(13) 0.0242(7) Uani 1 1 d . . .
O1 O -0.2712(2) -0.02494(13) 0.16638(15) 0.0758(13) Uani 1 1 d U . .
O2 O -0.17545(15) -0.06931(10) 0.24137(12) 0.0369(7) Uani 1 1 d U . .
O3 O -0.2748(2) -0.04605(13) 0.2601(2) 0.0849(14) Uani 1 1 d U . .
O4 O 0.44961(18) -0.10570(13) 0.46496(15) 0.0562(9) Uiso 1 1 d . . .
P1 P 0.02105(5) 0.25332(3) 0.49944(4) 0.01415(19) Uani 1 1 d . . .
P2 P 0.19480(5) 0.21925(4) 0.31260(5) 0.0272(2) Uani 1 1 d . . .
S1 S -0.23406(6) -0.03548(4) 0.22789(5) 0.0363(3) Uani 1 1 d . . .
O1D O 0.4208(5) -0.0834(4) 0.6481(5) 0.094(3) Uiso 0.50 1 d P A 1
C1F C 0.3207(4) -0.0574(3) 0.6433(4) 0.109(2) Uiso 1 1 d . A .
H1FA H 0.2795 -0.0546 0.6520 0.131 Uiso 1 1 calc R . .
H1FB H 0.3072 -0.0637 0.6011 0.131 Uiso 1 1 calc R . .

loop_
_atom_site_aniso_label
_atom_site_aniso_U_11
_atom_site_aniso_U_22
_atom_site_aniso_U_33
_atom_site_aniso_U_23
_atom_site_aniso_U_13
_atom_site_aniso_U_12
Ag1 0.02664(18) 0.03798(19) 0.02418(17) -0.00461(13) 0.01374(14) 0.00099(13)
C1 0.017(2) 0.0154(17) 0.0186(18) 0.0013(14) 0.0077(16) -0.0045(14)
C2 0.028(2) 0.0144(19) 0.032(2) 0.0000(15) -0.0054(18) 0.0087(16)
C3 0.025(2) 0.0100(17) 0.022(2) 0.0022(14) 0.0015(17) 0.0039(15)
C4 0.0173(19) 0.0097(16) 0.0090(16) -0.0032(12) 0.0069(15) -0.0009(14)
C5 0.0142(19) 0.0128(17) 0.0149(17) 0.0030(13) 0.0010(15) 0.0060(14)
C6 0.0130(19) 0.0119(16) 0.0186(18) 0.0033(13) 0.0020(15) 0.0021(14)
C7 0.026(2) 0.024(2) 0.038(2) 0.0083(17) 0.018(2) 0.0036(17)
C8 0.037(3) 0.040(3) 0.054(3) 0.018(2) 0.001(2) 0.003(2)
C9 0.040(3) 0.037(3) 0.062(3) 0.019(2) 0.011(3) 0.008(2)
C10 0.032(2) 0.0224(19) 0.022(2) -0.0043(15) 0.0167(19) -0.0060(17)
C11 0.037(3) 0.029(2) 0.027(2) -0.0022(16) 0.014(2) -0.0087(18)
C12 0.033(2) 0.023(2) 0.023(2) -0.0013(15) 0.0084(18) -0.0132(17)
C13 0.0118(19) 0.0101(16) 0.0225(19) -0.0009(13) -0.0023(15) 0.0037(13)
C14 0.021(2) 0.0146(17) 0.0227(19) 0.0012(14) -0.0037(16) 0.0033(15)
C15 0.030(2) 0.024(2) 0.020(2) -0.0054(16) -0.0061(18) 0.0014(17)
C16 0.022(2) 0.0169(19) 0.037(2) -0.0033(16) -0.0052(19) -0.0046(16)
C17 0.019(2) 0.0185(19) 0.042(3) 0.0022(17) 0.0047(19) -0.0030(16)
C18 0.015(2) 0.0130(17) 0.033(2) 0.0018(15) 0.0021(17) 0.0022(14)
C19 0.040(3) 0.025(2) 0.020(2) -0.0033(15) 0.0080(19) -0.0049(18)
C20 0.066(3) 0.034(2) 0.029(2) 0.0070(19) 0.008(2) 0.003(2)
C21 0.044(3) 0.047(3) 0.024(2) -0.0024(19) 0.008(2) -0.004(2)
C22 0.019(2) 0.0177(18) 0.042(2) 0.0007(16) 0.0133(18) 0.0014(15)
C23 0.026(3) 0.043(3) 0.075(4) -0.003(2) 0.024(2) 0.005(2)
C24 0.032(2) 0.024(2) 0.039(2) -0.0015(17) 0.019(2) -0.0052(17)
C25 0.021(2) 0.0026(15) 0.0167(17) 0.0033(12) 0.0025(15) 0.0007(13)
C26 0.022(2) 0.0106(16) 0.024(2) 0.0062(14) 0.0083(17) 0.0024(14)
C27 0.040(3) 0.026(2) 0.0165(19) -0.0010(15) 0.0122(18) 0.0022(18)
C28 0.031(2) 0.027(2) 0.018(2) -0.0042(15) 0.0006(18) -0.0016(17)
C29 0.023(2) 0.0161(18) 0.030(2) -0.0014(15) 0.0081(18) -0.0044(15)
C30 0.023(2) 0.0059(16) 0.0203(18) 0.0046(13) 0.0075(16) 0.0015(14)
C31 0.026(2) 0.0198(19) 0.029(2) 0.0065(15) 0.0141(18) 0.0054(16)
C32 0.046(3) 0.025(2) 0.058(3) 0.0046(19) 0.037(2) 0.0044(19)
C33 0.030(2) 0.025(2) 0.040(2) 0.0050(17) 0.019(2) 0.0017(17)
C34 0.024(2) 0.0090(16) 0.027(2) -0.0003(14) 0.0089(17) -0.0022(15)
C35 0.054(3) 0.0158(19) 0.034(2) 0.0004(16) 0.026(2) -0.0055(18)
C36 0.031(2) 0.023(2) 0.036(2) -0.0051(17) 0.013(2) -0.0028(17)
C37 0.0126(18) 0.0030(15) 0.0217(18) -0.0006(12) 0.0049(15) 0.0016(13)
C38 0.0164(19) 0.0046(15) 0.0179(18) 0.0041(12) 0.0011(15) 0.0036(13)
C39 0.020(2) 0.0087(16) 0.0208(19) -0.0006(13) -0.0018(16) -0.0012(14)
C40 0.0127(19) 0.0103(17) 0.037(2) 0.0015(15) 0.0050(17) -0.0025(14)
C41 0.022(2) 0.0083(16) 0.037(2) 0.0035(15) 0.0163(18) 0.0011(14)
C42 0.018(2) 0.0031(15) 0.030(2) 0.0002(13) 0.0102(16) -0.0005(13)
C43 0.0173(19) 0.0103(16) 0.0179(18) -0.0015(13) 0.0025(15) -0.0018(14)
C44 0.025(2) 0.0178(18) 0.024(2) -0.0024(14) 0.0076(17) 0.0007(15)
C45 0.034(2) 0.0167(18) 0.0196(19) 0.0018(14) 0.0085(18) 0.0017(16)
C46 0.026(2) 0.0229(19) 0.0215(19) -0.0029(15) 0.0119(17) -0.0046(16)
C47 0.046(3) 0.044(3) 0.034(2) -0.0112(19) 0.018(2) 0.007(2)
C48 0.040(3) 0.037(2) 0.028(2) 0.0049(18) 0.013(2) -0.009(2)
C49 0.0136(18) 0.0100(16) 0.0115(16) 0.0004(12) -0.0015(14) -0.0018(13)
C50 0.0148(19) 0.0176(17) 0.0144(17) 0.0025(13) 0.0023(15) 0.0031(14)
C51 0.033(2) 0.0169(18) 0.0165(19) -0.0045(14) 0.0040(17) 0.0013(16)
C52 0.033(2) 0.0159(18) 0.0167(19) -0.0036(14) 0.0005(17) -0.0090(16)
C53 0.021(2) 0.025(2) 0.022(2) 0.0008(15) 0.0050(17) -0.0099(16)
C54 0.0151(19) 0.0190(18) 0.0129(17) 0.0004(13) 0.0019(15) -0.0028(14)
C55 0.024(2) 0.0174(18) 0.0195(18) -0.0036(14) 0.0108(16) 0.0011(15)
C56 0.032(2) 0.032(2) 0.022(2) -0.0004(16) 0.0122(18) -0.0005(18)
C57 0.029(2) 0.034(2) 0.026(2) -0.0015(17) 0.0123(19) 0.0053(18)
C58 0.021(2) 0.0238(19) 0.0214(19) -0.0040(15) 0.0121(17) -0.0081(16)
C59 0.050(3) 0.031(2) 0.027(2) -0.0068(17) 0.022(2) -0.0145(19)
C60 0.029(3) 0.059(3) 0.037(3) -0.008(2) 0.015(2) 0.007(2)
C61 0.020(2) 0.029(2) 0.027(2) -0.0010(16) -0.0007(18) 0.0018(17)
C62 0.027(2) 0.052(3) 0.029(2) -0.0004(19) 0.010(2) -0.004(2)
C63 0.054(3) 0.048(3) 0.061(3) -0.025(2) 0.030(3) -0.009(2)
C64 0.068(4) 0.034(3) 0.077(4) -0.015(2) 0.043(3) -0.004(2)
C65 0.051(3) 0.030(2) 0.057(3) -0.010(2) 0.033(3) -0.005(2)
C66 0.028(2) 0.024(2) 0.031(2) -0.0004(16) 0.0101(19) 0.0001(17)
C67 0.042(3) 0.074(3) 0.034(3) 0.009(2) 0.013(2) -0.005(3)
C68 0.043(4) 0.161(7) 0.072(4) 0.059(4) 0.022(3) -0.004(4)
C69 0.064(4) 0.093(4) 0.032(3) 0.012(3) 0.019(3) 0.026(3)
C70 0.037(3) 0.025(2) 0.052(3) -0.0096(19) 0.027(2) -0.0053(18)
C71 0.098(4) 0.041(3) 0.054(3) -0.004(2) 0.047(3) -0.009(3)
C72 0.040(3) 0.052(3) 0.103(5) -0.024(3) 0.040(3) -0.007(2)
C73 0.043(3) 0.028(2) 0.045(3) 0.0100(19) 0.025(2) 0.0008(19)
C74 0.054(3) 0.024(2) 0.061(3) 0.013(2) 0.033(3) -0.001(2)
C75 0.077(4) 0.024(2) 0.067(3) 0.006(2) 0.042(3) -0.004(2)
C76 0.068(4) 0.034(3) 0.057(3) 0.008(2) 0.030(3) -0.019(2)
C77 0.051(3) 0.043(3) 0.051(3) 0.014(2) 0.025(3) -0.006(2)
C78 0.034(3) 0.033(2) 0.042(3) 0.0145(19) 0.014(2) -0.0029(19)
C79 0.073(4) 0.031(3) 0.091(4) -0.003(2) 0.059(3) 0.001(2)
C80 0.106(5) 0.038(3) 0.134(6) -0.024(3) 0.093(5) -0.020(3)
C81 0.076(5) 0.064(4) 0.159(7) 0.012(4) 0.071(5) 0.020(3)
C82 0.035(3) 0.043(3) 0.051(3) 0.013(2) 0.025(2) 0.000(2)
C83 0.035(3) 0.049(3) 0.058(3) 0.022(2) 0.024(2) 0.008(2)
C84 0.059(3) 0.065(3) 0.052(3) 0.023(3) 0.034(3) 0.018(3)
C85 0.028(2) 0.0181(19) 0.029(2) -0.0075(15) 0.0139(18) -0.0092(16)
C86 0.027(2) 0.0152(18) 0.035(2) -0.0050(15) 0.0162(19) -0.0054(15)
C87 0.042(3) 0.025(2) 0.057(3) -0.0128(19) 0.036(2) -0.0147(19)
C88 0.047(3) 0.031(2) 0.065(3) -0.026(2) 0.034(3) -0.025(2)
C89 0.048(3) 0.035(2) 0.048(3) -0.021(2) 0.031(2) -0.016(2)
C90 0.034(2) 0.029(2) 0.033(2) -0.0083(17) 0.019(2) -0.0093(18)
C91 0.033(2) 0.0201(19) 0.034(2) -0.0032(16) 0.0196(19) -0.0059(17)
C92 0.045(3) 0.035(2) 0.043(3) -0.0128(19) 0.026(2) -0.010(2)
C93 0.065(3) 0.031(2) 0.042(3) 0.0037(19) 0.032(3) -0.005(2)
C94 0.035(3) 0.033(2) 0.033(2) -0.0109(17) 0.021(2) -0.0127(19)
C95 0.038(3) 0.048(3) 0.043(3) -0.006(2) 0.024(2) -0.005(2)
C96 0.042(3) 0.043(3) 0.033(2) -0.0087(19) 0.023(2) -0.005(2)
C97 0.033(2) 0.029(2) 0.0171(19) -0.0003(15) 0.0064(18) -0.0152(18)
C98 0.043(3) 0.029(2) 0.026(2) -0.0040(17) 0.014(2) -0.0145(19)
C99 0.062(3) 0.028(2) 0.037(3) -0.0018(18) 0.025(2) -0.016(2)
C100 0.062(3) 0.030(2) 0.040(3) 0.0045(19) 0.023(2) -0.018(2)
C101 0.040(3) 0.049(3) 0.027(2) 0.0033(19) 0.019(2) -0.019(2)
C102 0.028(2) 0.034(2) 0.0185(19) 0.0002(16) 0.0055(17) -0.0140(18)
C103 0.069(3) 0.025(2) 0.037(2) -0.0022(18) 0.033(3) -0.015(2)
C104 0.090(4) 0.043(3) 0.043(3) -0.004(2) 0.038(3) -0.005(3)
C105 0.063(4) 0.048(3) 0.062(3) -0.007(2) 0.040(3) -0.009(3)
C106 0.030(2) 0.037(2) 0.031(2) 0.0043(18) 0.0130(19) -0.0084(18)
C107 0.038(3) 0.052(3) 0.034(3) 0.000(2) 0.016(2) -0.001(2)
C108 0.035(3) 0.060(3) 0.047(3) 0.007(2) 0.012(2) -0.008(2)
C109 0.037(3) 0.019(2) 0.043(3) 0.0020(18) -0.008(2) -0.0025(19)
F1 0.094(3) 0.051(2) 0.194(4) 0.021(2) 0.080(3) -0.0161(19)
F2 0.0701(19) 0.0156(11) 0.0420(15) 0.0031(10) 0.0046(13) 0.0087(12)
F3 0.121(3) 0.0406(17) 0.059(2) -0.0143(14) -0.046(2) 0.0174(17)
N1 0.044(2) 0.0237(17) 0.038(2) -0.0043(14) 0.0255(18) -0.0061(15)
N2 0.0186(16) 0.0103(14) 0.0168(15) 0.0014(11) 0.0054(13) -0.0018(12)
N3 0.0202(17) 0.0100(14) 0.0212(16) 0.0032(11) 0.0004(14) 0.0039(12)
N4 0.0227(17) 0.0039(13) 0.0226(16) 0.0007(11) 0.0056(14) 0.0007(12)
N5 0.0171(16) 0.0071(13) 0.0174(15) 0.0000(11) 0.0059(13) -0.0013(12)
N6 0.0116(15) 0.0054(13) 0.0167(15) 0.0004(10) 0.0022(12) 0.0008(11)
N7 0.0102(15) 0.0112(13) 0.0124(14) 0.0008(10) 0.0022(12) 0.0007(11)
N8 0.061(3) 0.073(3) 0.071(3) -0.033(2) 0.048(3) -0.023(2)
N9 0.0211(18) 0.0275(17) 0.0321(19) 0.0022(14) 0.0079(16) 0.0009(14)
N10 0.024(2) 0.0323(19) 0.037(2) 0.0102(15) 0.0002(16) 0.0019(15)
N11 0.027(2) 0.0280(18) 0.045(2) 0.0089(15) 0.0140(17) 0.0007(15)
N12 0.0260(19) 0.0270(17) 0.0208(17) -0.0010(13) 0.0066(15) -0.0105(14)
N13 0.0283(19) 0.0204(16) 0.0227(17) -0.0029(12) 0.0121(15) -0.0071(13)
N14 0.0265(19) 0.0234(16) 0.0196(16) -0.0006(12) 0.0058(14) -0.0144(14)
O1 0.080(3) 0.047(2) 0.042(2) -0.0143(16) -0.0370(19) 0.0290(19)
O2 0.0456(19) 0.0257(15) 0.0328(16) 0.0027(12) 0.0086(14) 0.0107(13)
O3 0.082(3) 0.035(2) 0.171(4) 0.025(2) 0.085(3) 0.0094(19)
P1 0.0162(5) 0.0095(4) 0.0160(4) -0.0007(3) 0.0055(4) -0.0012(3)
P2 0.0310(6) 0.0236(5) 0.0312(6) -0.0054(4) 0.0168(5) -0.0079(4)
S1 0.0329(6) 0.0188(5) 0.0436(7) -0.0028(4) 0.0009(5) 0.0000(4)

loop_
_atom_type_symbol
_atom_type_description
_atom_type_scat_dispersion_real
_atom_type_scat_dispersion_imag
_atom_type_scat_source
C C 0.0033 0.0016 'International Tables Vol C Tables 4.2.6.8 and 6.1.1.4'
H H 0.0000 0.0000 'International Tables Vol C Tables 4.2.6.8 and 6.1.1.4'
Ag Ag -0.8971 1.1015 'International Tables Vol C Tables 4.2.6.8 and 6.1.1.4'
F F 0.0171 0.0103 'International Tables Vol C Tables 4.2.6.8 and 6.1.1.4'
N N 0.0061 0.0033 'International Tables Vol C Tables 4.2.6.8 and 6.1.1.4'
O O 0.0106 0.0060 'International Tables Vol C Tables 4.2.6.8 and 6.1.1.4'
P P 0.1023 0.0942 'International Tables Vol C Tables 4.2.6.8 and 6.1.1.4'
S S 0.1246 0.1234 'International Tables Vol C Tables 4.2.6.8 and 6.1.1.4'

loop_
_geom_angle_atom_site_label_1
_geom_angle_atom_site_label_2
_geom_angle_atom_site_label_3
_geom_angle
N1 Ag1 N8 176.07(16)
N2 C1 N3 127.8(3)
N2 C1 N4 122.1(3)
N4 C1 N3 110.0(3)
N3 C2 C3 102.2(3)
N4 C3 C2 102.6(3)
C03W O03T C03U 100.9(7)
C03Y C03U O03T 111.7(7)
O1D C03U O03T 36.6(5)
O1D C03U C03Y 105.9(7)
O03T C03W O1D 34.9(5)
O03T C03W C1F 113.9(7)
C1F C03W O1D 89.0(6)
C03U C03Y C1F 100.6(6)
N5 C4 N6 121.3(3)
N5 C4 N7 129.0(3)
N6 C4 N7 109.5(3)
N6 C5 C6 101.3(2)
N7 C6 C5 103.5(3)
N9 C7 N10 123.2(3)
N9 C7 N11 127.4(4)
N10 C7 N11 109.2(3)
N10 C8 C9 101.3(3)
N11 C9 C8 103.5(3)
N12 C10 N13 128.3(3)
N12 C10 N14 123.2(3)
N14 C10 N13 108.4(3)
N13 C11 C12 102.6(3)
N14 C12 C11 101.7(3)
C14 C13 C18 122.1(3)
C14 C13 N3 118.1(3)
C18 C13 N3 119.5(3)
C13 C14 C15 118.2(3)
C13 C14 C19 122.6(3)
C15 C14 C19 119.2(3)
C16 C15 C14 120.2(4)
C17 C16 C15 120.7(3)
C16 C17 C18 121.6(4)
C13 C18 C22 123.8(3)
C17 C18 C13 117.1(3)
C17 C18 C22 119.1(3)
C14 C19 C20 109.6(3)
C14 C19 C21 112.3(3)
C21 C19 C20 109.5(3)
C18 C22 C23 110.6(3)
C18 C22 C24 112.4(3)
C23 C22 C24 109.9(3)
C26 C25 C30 122.3(3)
C26 C25 N4 118.1(3)
C30 C25 N4 119.6(3)
C25 C26 C31 121.6(3)
C27 C26 C25 117.4(3)
C27 C26 C31 121.0(3)
C28 C27 C26 121.7(3)
C27 C28 C29 120.0(4)
C28 C29 C30 121.3(4)
C25 C30 C34 123.1(3)
C29 C30 C25 117.2(3)
C29 C30 C34 119.7(3)
C26 C31 C32 113.2(3)
C33 C31 C26 109.5(3)
C33 C31 C32 110.9(3)
C30 C34 C35 110.3(3)
C30 C34 C36 112.8(3)
C36 C34 C35 110.5(3)
C38 C37 C42 122.2(3)
C38 C37 N6 120.0(3)
C42 C37 N6 117.9(3)
C37 C38 C43 122.5(3)
C39 C38 C37 117.5(3)
C39 C38 C43 120.0(3)
C40 C39 C38 121.2(3)
C41 C40 C39 120.2(3)
C40 C41 C42 121.5(3)
C37 C42 C46 123.3(3)
C41 C42 C37 117.4(3)
C41 C42 C46 119.3(3)
C38 C43 C44 110.7(3)
C38 C43 C45 111.8(3)
C45 C43 C44 109.9(3)
C42 C46 C48 111.4(3)
C47 C46 C42 111.9(3)
C47 C46 C48 111.1(3)
C50 C49 N7 120.0(3)
C54 C49 C50 121.6(3)
C54 C49 N7 118.2(3)
C49 C50 C55 124.0(3)
C51 C50 C49 118.0(3)
C51 C50 C55 118.0(3)
C52 C51 C50 120.8(3)
C53 C52 C51 120.0(3)
C52 C53 C54 121.7(3)
C49 C54 C58 123.5(3)
C53 C54 C49 117.7(3)
C53 C54 C58 118.8(3)
C50 C55 C56 111.3(3)
C50 C55 C57 111.6(3)
C57 C55 C56 110.8(3)
C54 C58 C59 110.6(3)
C54 C58 C60 111.1(3)
C60 C58 C59 110.1(3)
C62 C61 N10 118.2(4)
C66 C61 C62 122.3(4)
C66 C61 N10 119.5(3)
C61 C62 C67 122.4(4)
C63 C62 C61 117.5(4)
C63 C62 C67 120.1(4)
C64 C63 C62 121.1(4)
C63 C64 C65 120.7(4)
C64 C65 C66 122.2(4)
C61 C66 C70 123.8(3)
C65 C66 C61 116.1(4)
C65 C66 C70 120.0(4)
C62 C67 C68 109.6(4)
C69 C67 C62 112.5(4)
C69 C67 C68 109.9(4)
C66 C70 C71 112.8(4)
C66 C70 C72 109.7(4)
C71 C70 C72 111.1(4)
C74 C73 C78 122.1(4)
C74 C73 N11 117.9(4)
C78 C73 N11 119.8(4)
C73 C74 C75 118.3(4)
C73 C74 C79 122.9(4)
C75 C74 C79 118.8(4)
C76 C75 C74 119.9(4)
C77 C76 C75 120.7(4)
C76 C77 C78 121.6(4)
C73 C78 C82 123.8(4)
C77 C78 C73 117.3(4)
C77 C78 C82 118.8(4)
C74 C79 C80 112.2(5)
C74 C79 C81 110.4(4)
C80 C79 C81 110.5(5)
C78 C82 C83 112.1(4)
C78 C82 C84 110.8(4)
C83 C82 C84 110.8(3)
C86 C85 C90 122.2(3)
C86 C85 N13 118.2(3)
C90 C85 N13 119.4(3)
C85 C86 C87 117.8(3)
C85 C86 C91 123.6(3)
C87 C86 C91 118.6(3)
C88 C87 C86 122.0(4)
C87 C88 C89 119.6(4)
C88 C89 C90 121.3(4)
C85 C90 C94 124.9(3)
C89 C90 C85 117.1(3)
C89 C90 C94 118.0(3)
C86 C91 C92 112.0(3)
C86 C91 C93 111.7(3)
C92 C91 C93 109.5(3)
C90 C94 C95 110.5(3)
C90 C94 C96 111.3(3)
C96 C94 C95 111.1(3)
C98 C97 C102 122.2(3)
C98 C97 N14 120.7(3)
C102 C97 N14 117.2(3)
C97 C98 C99 117.9(4)
C97 C98 C103 122.8(3)
C99 C98 C103 119.3(4)
C100 C99 C98 120.7(4)
C101 C100 C99 120.2(4)
C100 C101 C102 121.8(4)
C97 C102 C106 123.3(3)
C101 C102 C97 117.0(4)
C101 C102 C106 119.7(4)
C98 C103 C104 110.0(4)
C105 C103 C98 113.3(4)
C105 C103 C104 110.3(4)
C102 C106 C107 112.7(3)
C102 C106 C108 111.3(3)
C108 C106 C107 110.0(3)
F1 C109 F2 107.1(3)
F1 C109 F3 107.0(4)
F1 C109 S1 111.9(3)
F2 C109 F3 106.5(4)
F2 C109 S1 113.2(3)
F3 C109 S1 110.8(3)
O4 C110 C111 105.4(4)
C112 C111 C110 104.4(5)
C111 C112 C113 102.9(5)
O4 C113 C112 106.3(4)
P1 N1 Ag1 159.9(2)
C1 N2 P1 129.3(2)
C1 N3 C2 109.4(3)
C1 N3 C13 124.7(3)
C13 N3 C2 118.1(3)
C1 N4 C3 110.0(3)
C1 N4 C25 123.4(3)
C25 N4 C3 122.9(2)
C4 N5 P1 134.9(2)
C4 N6 C5 111.3(3)
C4 N6 C37 123.4(3)
C37 N6 C5 124.8(2)
C4 N7 C6 109.2(2)
C4 N7 C49 122.3(3)
C49 N7 C6 118.1(2)
P2 N8 Ag1 176.1(3)
C7 N9 P2 131.2(3)
C7 N10 C8 111.9(3)
C7 N10 C61 125.1(3)
C61 N10 C8 121.5(3)
C7 N11 C9 109.8(3)
C7 N11 C73 123.6(3)
C73 N11 C9 118.2(3)
C10 N12 P2 130.9(3)
C10 N13 C11 110.0(3)
C10 N13 C85 123.1(3)
C85 N13 C11 118.0(3)
C10 N14 C12 111.9(3)
C10 N14 C97 124.2(3)
C97 N14 C12 123.8(3)
C113 O4 C110 109.2(4)
N1 P1 N2 125.89(16)
N1 P1 N5 130.74(16)
N2 P1 N5 103.34(14)
N8 P2 N9 127.0(2)
N8 P2 N12 128.4(2)
N12 P2 N9 104.50(16)
O1 S1 C109 102.1(2)
O2 S1 C109 104.91(19)
O2 S1 O1 114.7(2)
O3 S1 C109 102.0(2)
O3 S1 O1 115.7(3)
O3 S1 O2 114.9(2)
C03U O1D C03W 93.5(7)
C03W C1F C03Y 97.9(7)

loop_
_geom_bond_atom_site_label_1
_geom_bond_atom_site_label_2
_geom_bond_distance
Ag1 N1 2.017(3)
Ag1 N8 2.029(4)
C1 N2 1.312(4)
C1 N3 1.358(4)
C1 N4 1.352(4)
C2 C3 1.511(5)
C2 N3 1.482(4)
C3 N4 1.466(4)
O03T C03U 1.485(10)
O03T C03W 1.394(11)
C03U C03Y 1.450(9)
C03U O1D 1.442(11)
C03W O1D 1.602(12)
C03W C1F 1.469(10)
C03Y C1F 1.569(10)
C4 N5 1.296(4)
C4 N6 1.351(4)
C4 N7 1.359(4)
C5 C6 1.515(5)
C5 N6 1.466(4)
C6 N7 1.473(4)
C7 N9 1.299(5)
C7 N10 1.348(5)
C7 N11 1.369(5)
C8 C9 1.530(6)
C8 N10 1.472(5)
C9 N11 1.472(5)
C10 N12 1.298(5)
C10 N13 1.377(4)
C10 N14 1.348(5)
C11 C12 1.526(5)
C11 N13 1.461(5)
C12 N14 1.456(5)
C13 C14 1.394(5)
C13 C18 1.404(5)
C13 N3 1.436(4)
C14 C15 1.401(5)
C14 C19 1.513(5)
C15 C16 1.375(5)
C16 C17 1.369(6)
C17 C18 1.393(5)
C18 C22 1.494(5)
C19 C20 1.545(5)
C19 C21 1.533(6)
C22 C23 1.536(5)
C22 C24 1.544(5)
C25 C26 1.399(5)
C25 C30 1.400(5)
C25 N4 1.436(4)
C26 C27 1.384(5)
C26 C31 1.526(5)
C27 C28 1.371(5)
C28 C29 1.374(5)
C29 C30 1.396(5)
C30 C34 1.515(5)
C31 C32 1.530(5)
C31 C33 1.524(5)
C34 C35 1.537(5)
C34 C36 1.525(5)
C37 C38 1.397(4)
C37 C42 1.406(4)
C37 N6 1.440(4)
C38 C39 1.394(5)
C38 C43 1.512(5)
C39 C40 1.379(5)
C40 C41 1.368(5)
C41 C42 1.389(5)
C42 C46 1.518(5)
C43 C44 1.536(4)
C43 C45 1.524(5)
C46 C47 1.517(5)
C46 C48 1.536(5)
C49 C50 1.402(5)
C49 C54 1.399(5)
C49 N7 1.451(4)
C50 C51 1.395(5)
C50 C55 1.516(5)
C51 C52 1.387(5)
C52 C53 1.365(5)
C53 C54 1.397(5)
C54 C58 1.515(5)
C55 C56 1.533(5)
C55 C57 1.532(5)
C58 C59 1.529(5)
C58 C60 1.526(5)
C61 C62 1.419(5)
C61 C66 1.395(5)
C61 N10 1.434(5)
C62 C63 1.379(6)
C62 C67 1.524(6)
C63 C64 1.353(7)
C64 C65 1.368(6)
C65 C66 1.392(5)
C66 C70 1.507(5)
C67 C68 1.532(7)
C67 C69 1.518(6)
C70 C71 1.512(6)
C70 C72 1.530(6)
C73 C74 1.386(6)
C73 C78 1.414(6)
C73 N11 1.444(5)
C74 C75 1.397(6)
C74 C79 1.508(6)
C75 C76 1.394(7)
C76 C77 1.367(6)
C77 C78 1.381(6)
C78 C82 1.508(6)
C79 C80 1.520(7)
C79 C81 1.542(8)
C82 C83 1.532(6)
C82 C84 1.551(6)
C85 C86 1.380(5)
C85 C90 1.410(5)
C85 N13 1.459(4)
C86 C87 1.387(5)
C86 C91 1.510(5)
C87 C88 1.366(6)
C88 C89 1.379(6)
C89 C90 1.396(5)
C90 C94 1.516(5)
C91 C92 1.526(5)
C91 C93 1.533(6)
C94 C95 1.533(6)
C94 C96 1.521(5)
C97 C98 1.395(5)
C97 C102 1.403(5)
C97 N14 1.441(4)
C98 C99 1.404(5)
C98 C103 1.518(6)
C99 C100 1.377(6)
C100 C101 1.370(6)
C101 C102 1.399(5)
C102 C106 1.505(6)
C103 C104 1.535(6)
C103 C105 1.502(7)
C106 C107 1.534(5)
C106 C108 1.532(6)
C109 F1 1.311(6)
C109 F2 1.325(5)
C109 F3 1.326(5)
C109 S1 1.802(4)
C110 C111 1.507(7)
C110 O4 1.433(6)
C111 C112 1.448(8)
C112 C113 1.509(8)
C113 O4 1.421(6)
N1 P1 1.491(3)
N2 P1 1.588(3)
N5 P1 1.596(3)
N8 P2 1.466(4)
N9 P2 1.593(3)
N12 P2 1.591(3)
O1 S1 1.421(3)
O2 S1 1.420(3)
O3 S1 1.399(4)

loop_
_platon_squeeze_void_nr
_platon_squeeze_void_average_x
_platon_squeeze_void_average_y
_platon_squeeze_void_average_z
_platon_squeeze_void_volume
_platon_squeeze_void_count_electrons
_platon_squeeze_void_content
1 0.000 0.000 0.000 421 114 ' '
2 0.066 0.571 0.677 19 1 ' '
3 0.500 0.500 0.500 421 114 ' '
4 0.434 0.071 0.823 19 1 ' '
5 0.566 0.929 0.177 19 1 ' '
6 0.934 0.429 0.323 19 1 ' '
